data_7044682
loop_
_publ_author_name
'Xiao, Ying-Hui'
'Deng, Zhaopeng'
'Zhu, Zhi-Biao'
'Huo, Li-Hua'
'Gao, Shan'

_publ_section_title
;
 Rare Earth Metal-Organic Complexes Constructed from Hydroxyl and Carboxyl
 Modified Arenesulfonate: Syntheses, Structure Evolutions, Ultraviolet,
 Visible and Near-Infrared Luminescence
;
_journal_name_full 'Dalton Transactions'
_journal_paper_doi 10.1039/C7DT03254D
_journal_year 2017
_chemical_formula_moiety 'C17 H13 N2 O7 S Sm'
_chemical_formula_sum 'C17 H13 N2 O7 S Sm'
_chemical_formula_weight 539.70
_chemical_name_systematic
; 
 ? 
;
_space_group_IT_number 14
_symmetry_cell_setting monoclinic
_symmetry_space_group_name_Hall '-P 2yn'
_symmetry_space_group_name_H-M 'P 1 21/n 1'
_atom_sites_solution_hydrogens geom
_atom_sites_solution_primary direct
_atom_sites_solution_secondary difmap
_audit_creation_method SHELXL-97
_audit_update_record
;
2017-05-13 deposited with the CCDC.
2017-11-06 downloaded from the CCDC.
;
_cell_angle_alpha 90.00
_cell_angle_beta 107.825(3)
_cell_angle_gamma 90.00
_cell_formula_units_Z 4
_cell_length_a 11.2394(3)
_cell_length_b 8.5661(2)
_cell_length_c 18.1081(4)
_cell_measurement_reflns_used 2515
_cell_measurement_temperature 295(2)
_cell_measurement_theta_max 29.14
_cell_measurement_theta_min 3.47
_cell_volume 1659.72(7)
_computing_cell_refinement
;
CrysAlis Pro (Agilent, 2013)
;
_computing_data_collection
;
CrysAlis Pro (Agilent, 2013)
;
_computing_data_reduction
;
CrysAlis Pro (Agilent, 2013)
;
_computing_molecular_graphics '(K. Brandenburg, Diamond 3.1, 2009)'
_computing_publication_material '(K. Brandenburg, Diamond 3.1, 2009)'
_computing_structure_refinement 'SHELXL-97 (Sheldrick, 1997)'
_computing_structure_solution 'SHELXS-97 (Sheldrick, 1990)'
_diffrn_ambient_temperature 295(2)
_diffrn_detector_area_resol_mean 16.1954
_diffrn_measured_fraction_theta_full 0.997
_diffrn_measured_fraction_theta_max 0.997
_diffrn_measurement_device_type 'Xcalibur, Eos'
_diffrn_measurement_method '\w scans'
_diffrn_radiation_monochromator graphite
_diffrn_radiation_source 'Enhance (Mo) X-ray Source'
_diffrn_radiation_type MoK\a
_diffrn_radiation_wavelength 0.71073
_diffrn_reflns_av_R_equivalents 0.0368
_diffrn_reflns_av_sigmaI/netI 0.0616
_diffrn_reflns_limit_h_max 14
_diffrn_reflns_limit_h_min -12
_diffrn_reflns_limit_k_max 8
_diffrn_reflns_limit_k_min -11
_diffrn_reflns_limit_l_max 15
_diffrn_reflns_limit_l_min -23
_diffrn_reflns_number 6873
_diffrn_reflns_theta_full 27.56
_diffrn_reflns_theta_max 27.56
_diffrn_reflns_theta_min 3.47
_exptl_absorpt_coefficient_mu 3.712
_exptl_absorpt_correction_T_max 0.6059
_exptl_absorpt_correction_T_min 0.4956
_exptl_absorpt_correction_type multi-scan
_exptl_absorpt_process_details
; 
CrysAlis Pro (Agilent, 2013)
Empirical absorption correction using spherical harmonics,
 implemented in SCALE3 ABSPACK scaling algorithm. 
;
_exptl_crystal_colour 'rose pink'
_exptl_crystal_density_diffrn 2.160
_exptl_crystal_density_method 'not measured'
_exptl_crystal_description prism
_exptl_crystal_F_000 1052
_exptl_crystal_size_max 0.22
_exptl_crystal_size_mid 0.17
_exptl_crystal_size_min 0.15
_refine_diff_density_max 0.867
_refine_diff_density_min -1.248
_refine_diff_density_rms 0.154
_refine_ls_extinction_method none
_refine_ls_goodness_of_fit_ref 1.034
_refine_ls_hydrogen_treatment mixed
_refine_ls_matrix_type full
_refine_ls_number_parameters 259
_refine_ls_number_reflns 3835
_refine_ls_number_restraints 3
_refine_ls_restrained_S_all 1.033
_refine_ls_R_factor_all 0.0464
_refine_ls_R_factor_gt 0.0335
_refine_ls_shift/su_max 0.000
_refine_ls_shift/su_mean 0.000
_refine_ls_structure_factor_coef Fsqd
_refine_ls_weighting_details 'calc w=1/[\s^2^(Fo^2^)+(0.0139P)^2^+0.0000P] where P=(Fo^2^+2Fc^2^)/3'
_refine_ls_weighting_scheme calc
_refine_ls_wR_factor_gt 0.0584
_refine_ls_wR_factor_ref 0.0662
_reflns_number_gt 3135
_reflns_number_total 3835
_reflns_threshold_expression >2sigma(I)
_cod_data_source_file c7dt03254d2.cif
_cod_data_source_block 5-Sm
_cod_original_sg_symbol_H-M 'P 21/n'
_cod_database_code 7044682

loop_
_symmetry_equiv_pos_as_xyz
'x, y, z'
'-x+1/2, y+1/2, -z+1/2'
'-x, -y, -z'
'x-1/2, -y-1/2, z-1/2'

loop_
_atom_site_label
_atom_site_type_symbol
_atom_site_fract_x
_atom_site_fract_y
_atom_site_fract_z
_atom_site_U_iso_or_equiv
_atom_site_adp_type
_atom_site_occupancy
_atom_site_symmetry_multiplicity
_atom_site_calc_flag
_atom_site_refinement_flags
Sm1 Sm 0.323292(19) 1.03867(3) 0.192917(12) 0.01510(7) Uani 1 1 d .
S1 S 0.14605(9) 1.13096(14) 0.34021(6) 0.0166(2) Uani 1 1 d .
O1W O 0.4329(3) 1.2696(4) 0.26677(19) 0.0270(8) Uani 1 1 d D
H1W1 H 0.444(5) 1.346(3) 0.240(2) 0.040 Uiso 1 1 d D
H1W2 H 0.401(4) 1.301(4) 0.301(2) 0.040 Uiso 1 1 d D
O1 O 0.1957(3) 1.0993(4) 0.27564(16) 0.0232(7) Uani 1 1 d .
O2 O 0.0853(3) 1.2840(4) 0.33198(17) 0.0212(7) Uani 1 1 d .
O3 O 0.0649(3) 1.0051(4) 0.34951(17) 0.0231(7) Uani 1 1 d .
O4 O 0.3375(3) 1.3835(4) 0.38056(16) 0.0211(7) Uani 1 1 d .
O5 O 0.6730(3) 1.2635(4) 0.63206(17) 0.0228(7) Uani 1 1 d .
O6 O 0.5839(3) 1.0836(4) 0.68788(16) 0.0239(7) Uani 1 1 d .
N1 N 0.5525(3) 1.0701(5) 0.1873(2) 0.0230(9) Uani 1 1 d .
N2 N 0.3586(3) 1.1128(5) 0.0611(2) 0.0239(9) Uani 1 1 d .
C1 C 0.2734(4) 1.1435(6) 0.4255(2) 0.0181(10) Uani 1 1 d .
C2 C 0.3530(4) 1.2746(6) 0.4353(2) 0.0179(10) Uani 1 1 d .
C3 C 0.4514(4) 1.2810(6) 0.5052(2) 0.0187(10) Uani 1 1 d .
H3 H 0.5049 1.3665 0.5143 0.022 Uiso 1 1 calc R
C4 C 0.4723(4) 1.1656(5) 0.5611(2) 0.0182(10) Uani 1 1 d .
C5 C 0.3904(4) 1.0383(6) 0.5501(2) 0.0211(10) Uani 1 1 d .
H5 H 0.4026 0.9607 0.5876 0.025 Uiso 1 1 calc R
C6 C 0.2908(4) 1.0301(6) 0.4824(2) 0.0209(10) Uani 1 1 d .
H6 H 0.2349 0.9473 0.4751 0.025 Uiso 1 1 calc R
C7 C 0.5855(4) 1.1740(5) 0.6326(2) 0.0180(10) Uani 1 1 d .
C8 C 0.6482(4) 1.0233(6) 0.2471(3) 0.0305(12) Uani 1 1 d .
H8 H 0.6305 0.9733 0.2882 0.037 Uiso 1 1 calc R
C9 C 0.7726(5) 1.0448(7) 0.2518(3) 0.0368(13) Uani 1 1 d .
H9 H 0.8366 1.0040 0.2928 0.044 Uiso 1 1 calc R
C10 C 0.7981(5) 1.1279(7) 0.1940(3) 0.0430(15) Uani 1 1 d .
H10 H 0.8803 1.1515 0.1973 0.052 Uiso 1 1 calc R
C11 C 0.7010(5) 1.1770(7) 0.1305(3) 0.0380(14) Uani 1 1 d .
H11 H 0.7175 1.2325 0.0906 0.046 Uiso 1 1 calc R
C12 C 0.5778(4) 1.1419(6) 0.1273(3) 0.0235(11) Uani 1 1 d .
C13 C 0.4711(4) 1.1690(6) 0.0582(3) 0.0267(11) Uani 1 1 d .
C14 C 0.4807(5) 1.2348(7) -0.0097(3) 0.0393(14) Uani 1 1 d .
H14 H 0.5571 1.2739 -0.0111 0.047 Uiso 1 1 calc R
C15 C 0.3785(5) 1.2428(7) -0.0747(3) 0.0427(15) Uani 1 1 d .
H15 H 0.3853 1.2872 -0.1201 0.051 Uiso 1 1 calc R
C16 C 0.2673(5) 1.1853(6) -0.0721(3) 0.0323(13) Uani 1 1 d .
H16 H 0.1970 1.1889 -0.1156 0.039 Uiso 1 1 calc R
C17 C 0.2608(4) 1.1213(7) -0.0034(3) 0.0319(12) Uani 1 1 d .
H17 H 0.1844 1.0821 -0.0020 0.038 Uiso 1 1 calc R

loop_
_atom_site_aniso_label
_atom_site_aniso_U_11
_atom_site_aniso_U_22
_atom_site_aniso_U_33
_atom_site_aniso_U_23
_atom_site_aniso_U_13
_atom_site_aniso_U_12
Sm1 0.01266(11) 0.02044(14) 0.01024(11) 0.00019(10) 0.00058(8) -0.00025(9)
S1 0.0135(5) 0.0225(6) 0.0122(5) -0.0011(5) 0.0017(4) -0.0008(5)
O1W 0.0263(18) 0.027(2) 0.0292(19) 0.0003(17) 0.0104(16) -0.0009(16)
O1 0.0238(17) 0.032(2) 0.0150(15) -0.0059(15) 0.0082(14) 0.0029(15)
O2 0.0160(15) 0.0264(19) 0.0192(16) 0.0003(15) 0.0023(13) 0.0045(14)
O3 0.0170(16) 0.0281(19) 0.0208(16) 0.0017(15) 0.0005(13) -0.0058(14)
O4 0.0193(16) 0.0256(19) 0.0165(15) 0.0083(15) 0.0024(13) -0.0004(14)
O5 0.0166(16) 0.0295(19) 0.0181(16) -0.0022(15) -0.0010(13) -0.0071(14)
O6 0.0256(17) 0.030(2) 0.0125(15) 0.0060(15) 0.0009(13) -0.0007(15)
N1 0.0168(19) 0.029(2) 0.023(2) -0.0028(19) 0.0045(16) -0.0016(17)
N2 0.024(2) 0.030(2) 0.020(2) 0.0020(19) 0.0092(17) 0.0022(18)
C1 0.012(2) 0.027(3) 0.015(2) -0.003(2) 0.0030(18) -0.0010(19)
C2 0.013(2) 0.024(3) 0.017(2) 0.005(2) 0.0047(18) 0.0026(19)
C3 0.012(2) 0.022(3) 0.018(2) -0.001(2) -0.0018(18) -0.0035(19)
C4 0.017(2) 0.022(3) 0.011(2) 0.002(2) -0.0013(18) 0.0007(19)
C5 0.021(2) 0.025(3) 0.016(2) 0.006(2) 0.0030(19) 0.001(2)
C6 0.020(2) 0.024(3) 0.019(2) 0.005(2) 0.0063(19) -0.006(2)
C7 0.020(2) 0.019(2) 0.012(2) -0.0044(19) 0.0009(18) 0.006(2)
C8 0.025(3) 0.041(3) 0.023(3) -0.001(3) 0.003(2) 0.005(2)
C9 0.023(3) 0.046(4) 0.034(3) -0.007(3) -0.003(2) -0.002(3)
C10 0.025(3) 0.050(4) 0.053(4) -0.013(3) 0.010(3) -0.006(3)
C11 0.028(3) 0.039(3) 0.051(4) -0.004(3) 0.019(3) -0.013(3)
C12 0.025(2) 0.020(3) 0.028(3) -0.003(2) 0.013(2) -0.003(2)
C13 0.029(3) 0.026(3) 0.028(3) -0.001(2) 0.013(2) 0.004(2)
C14 0.036(3) 0.049(4) 0.041(3) 0.012(3) 0.023(3) 0.000(3)
C15 0.055(4) 0.049(4) 0.030(3) 0.012(3) 0.022(3) 0.014(3)
C16 0.037(3) 0.042(3) 0.016(2) -0.001(2) 0.003(2) 0.013(3)
C17 0.023(3) 0.045(4) 0.027(3) -0.002(3) 0.006(2) 0.003(2)

loop_
_atom_type_symbol
_atom_type_description
_atom_type_scat_dispersion_real
_atom_type_scat_dispersion_imag
_atom_type_scat_source
C C 0.0033 0.0016 'International Tables Vol C Tables 4.2.6.8 and 6.1.1.4'
H H 0.0000 0.0000 'International Tables Vol C Tables 4.2.6.8 and 6.1.1.4'
N N 0.0061 0.0033 'International Tables Vol C Tables 4.2.6.8 and 6.1.1.4'
O O 0.0106 0.0060 'International Tables Vol C Tables 4.2.6.8 and 6.1.1.4'
S S 0.1246 0.1234 'International Tables Vol C Tables 4.2.6.8 and 6.1.1.4'
Sm Sm -0.1638 3.4418 'International Tables Vol C Tables 4.2.6.8 and 6.1.1.4'

loop_
_geom_angle_atom_site_label_1
_geom_angle_atom_site_label_2
_geom_angle_atom_site_label_3
_geom_angle
_geom_angle_site_symmetry_1
_geom_angle_site_symmetry_3
O4 Sm1 O6 108.88(11) 2_545 3_676
O4 Sm1 O5 79.96(11) 2_545 4_585
O6 Sm1 O5 142.19(10) 3_676 4_585
O4 Sm1 O1 88.44(10) 2_545 .
O6 Sm1 O1 72.95(10) 3_676 .
O5 Sm1 O1 70.58(10) 4_585 .
O4 Sm1 O1W 159.61(11) 2_545 .
O6 Sm1 O1W 81.52(11) 3_676 .
O5 Sm1 O1W 81.33(11) 4_585 .
O1 Sm1 O1W 77.72(10) . .
O4 Sm1 O2 71.78(10) 2_545 2_545
O6 Sm1 O2 71.64(10) 3_676 2_545
O5 Sm1 O2 142.90(10) 4_585 2_545
O1 Sm1 O2 130.45(10) . 2_545
O1W Sm1 O2 128.61(10) . 2_545
O4 Sm1 N2 85.67(11) 2_545 .
O6 Sm1 N2 143.32(11) 3_676 .
O5 Sm1 N2 72.10(11) 4_585 .
O1 Sm1 N2 142.68(11) . .
O1W Sm1 N2 96.25(12) . .
O2 Sm1 N2 82.08(11) 2_545 .
O4 Sm1 N1 129.90(11) 2_545 .
O6 Sm1 N1 85.18(11) 3_676 .
O5 Sm1 N1 118.00(11) 4_585 .
O1 Sm1 N1 140.83(11) . .
O1W Sm1 N1 67.01(11) . .
O2 Sm1 N1 67.75(11) 2_545 .
N2 Sm1 N1 60.94(12) . .
O3 S1 O2 112.70(18) . .
O3 S1 O1 111.11(19) . .
O2 S1 O1 111.32(19) . .
O3 S1 C1 108.3(2) . .
O2 S1 C1 105.3(2) . .
O1 S1 C1 107.77(18) . .
Sm1 O1W H1W1 116(3) . .
Sm1 O1W H1W2 113(3) . .
H1W1 O1W H1W2 110.4(18) . .
S1 O1 Sm1 166.61(19) . .
S1 O2 Sm1 126.35(16) . 2
C2 O4 Sm1 137.1(2) . 2
C7 O5 Sm1 150.7(3) . 4_686
C7 O6 Sm1 153.0(3) . 3_676
C8 N1 C12 118.3(4) . .
C8 N1 Sm1 119.6(3) . .
C12 N1 Sm1 121.9(3) . .
C17 N2 C13 117.9(4) . .
C17 N2 Sm1 119.8(3) . .
C13 N2 Sm1 121.4(3) . .
C6 C1 C2 121.6(4) . .
C6 C1 S1 120.2(3) . .
C2 C1 S1 118.2(3) . .
O4 C2 C3 122.1(4) . .
O4 C2 C1 121.9(4) . .
C3 C2 C1 116.0(4) . .
C4 C3 C2 122.9(4) . .
C4 C3 H3 118.6 . .
C2 C3 H3 118.6 . .
C3 C4 C5 119.7(4) . .
C3 C4 C7 120.2(4) . .
C5 C4 C7 120.1(4) . .
C6 C5 C4 118.8(4) . .
C6 C5 H5 120.6 . .
C4 C5 H5 120.6 . .
C5 C6 C1 121.0(4) . .
C5 C6 H6 119.5 . .
C1 C6 H6 119.5 . .
O5 C7 O6 125.5(4) . .
O5 C7 C4 118.7(4) . .
O6 C7 C4 115.7(4) . .
N1 C8 C9 123.8(5) . .
N1 C8 H8 118.1 . .
C9 C8 H8 118.1 . .
C10 C9 C8 117.8(5) . .
C10 C9 H9 121.1 . .
C8 C9 H9 121.1 . .
C9 C10 C11 119.8(5) . .
C9 C10 H10 120.1 . .
C11 C10 H10 120.1 . .
C10 C11 C12 119.1(5) . .
C10 C11 H11 120.5 . .
C12 C11 H11 120.5 . .
N1 C12 C11 120.9(5) . .
N1 C12 C13 116.1(4) . .
C11 C12 C13 122.9(4) . .
N2 C13 C14 120.0(5) . .
N2 C13 C12 115.9(4) . .
C14 C13 C12 123.8(4) . .
C15 C14 C13 120.6(5) . .
C15 C14 H14 119.7 . .
C13 C14 H14 119.7 . .
C16 C15 C14 119.3(5) . .
C16 C15 H15 120.4 . .
C14 C15 H15 120.4 . .
C15 C16 C17 118.6(5) . .
C15 C16 H16 120.7 . .
C17 C16 H16 120.7 . .
N2 C17 C16 123.5(5) . .
N2 C17 H17 118.2 . .
C16 C17 H17 118.2 . .

loop_
_geom_bond_atom_site_label_1
_geom_bond_atom_site_label_2
_geom_bond_distance
_geom_bond_site_symmetry_2
Sm1 O4 2.309(3) 2_545
Sm1 O6 2.338(3) 3_676
Sm1 O5 2.408(3) 4_585
Sm1 O1 2.426(3) .
Sm1 O1W 2.492(3) .
Sm1 O2 2.510(3) 2_545
Sm1 N2 2.615(3) .
Sm1 N1 2.623(3) .
S1 O3 1.455(3) .
S1 O2 1.465(3) .
S1 O1 1.467(3) .
S1 C1 1.758(4) .
O1W H1W1 0.85(5) .
O1W H1W2 0.85(5) .
O2 Sm1 2.510(3) 2
O4 C2 1.333(5) .
O4 Sm1 2.309(3) 2
O5 C7 1.250(5) .
O5 Sm1 2.408(3) 4_686
O6 C7 1.270(5) .
O6 Sm1 2.338(3) 3_676
N1 C8 1.334(6) .
N1 C12 1.352(5) .
N2 C17 1.339(6) .
N2 C13 1.368(6) .
C1 C6 1.386(6) .
C1 C2 1.413(6) .
C2 C3 1.404(6) .
C3 C4 1.383(6) .
C3 H3 0.9300 .
C4 C5 1.402(6) .
C4 C7 1.514(6) .
C5 C6 1.386(6) .
C5 H5 0.9300 .
C6 H6 0.9300 .
C8 C9 1.388(6) .
C8 H8 0.9300 .
C9 C10 1.366(7) .
C9 H9 0.9300 .
C10 C11 1.386(7) .
C10 H10 0.9300 .
C11 C12 1.401(6) .
C11 H11 0.9300 .
C12 C13 1.463(7) .
C13 C14 1.387(6) .
C14 C15 1.372(7) .
C14 H14 0.9300 .
C15 C16 1.358(7) .
C15 H15 0.9300 .
C16 C17 1.380(6) .
C16 H16 0.9300 .
C17 H17 0.9300 .

loop_
_geom_hbond_atom_site_label_D
_geom_hbond_atom_site_label_H
_geom_hbond_atom_site_label_A
_geom_hbond_distance_DH
_geom_hbond_distance_HA
_geom_hbond_distance_DA
_geom_hbond_angle_DHA
_geom_hbond_site_symmetry_A
O1W H1W1 O1 0.85(5) 2.65(4) 3.158(5) 120(3) 2
O1W H1W1 O3 0.85(5) 2.096(17) 2.922(5) 165(5) 2
O1W H1W2 O4 0.85(5) 1.930(12) 2.775(4) 176(5) .

loop_
_geom_torsion_atom_site_label_1
_geom_torsion_atom_site_label_2
_geom_torsion_atom_site_label_3
_geom_torsion_atom_site_label_4
_geom_torsion
_geom_torsion_site_symmetry_1
_geom_torsion_site_symmetry_4
O3 S1 O1 Sm1 -109.6(9) . .
O2 S1 O1 Sm1 123.9(9) . .
C1 S1 O1 Sm1 8.9(10) . .
O4 Sm1 O1 S1 137.5(9) 2_545 .
O6 Sm1 O1 S1 27.2(9) 3_676 .
O5 Sm1 O1 S1 -142.6(10) 4_585 .
O1W Sm1 O1 S1 -57.5(9) . .
O2 Sm1 O1 S1 73.3(10) 2_545 .
N2 Sm1 O1 S1 -141.7(9) . .
N1 Sm1 O1 S1 -31.7(10) . .
O3 S1 O2 Sm1 -176.40(18) . 2
O1 S1 O2 Sm1 -50.8(3) . 2
C1 S1 O2 Sm1 65.7(2) . 2
O4 Sm1 N1 C8 -114.1(4) 2_545 .
O6 Sm1 N1 C8 -3.4(4) 3_676 .
O5 Sm1 N1 C8 145.1(4) 4_585 .
O1 Sm1 N1 C8 51.9(4) . .
O1W Sm1 N1 C8 79.4(4) . .
O2 Sm1 N1 C8 -75.5(4) 2_545 .
N2 Sm1 N1 C8 -168.8(4) . .
O4 Sm1 N1 C12 70.3(4) 2_545 .
O6 Sm1 N1 C12 -179.1(4) 3_676 .
O5 Sm1 N1 C12 -30.5(4) 4_585 .
O1 Sm1 N1 C12 -123.8(3) . .
O1W Sm1 N1 C12 -96.3(4) . .
O2 Sm1 N1 C12 108.8(4) 2_545 .
N2 Sm1 N1 C12 15.5(3) . .
O4 Sm1 N2 C17 33.4(4) 2_545 .
O6 Sm1 N2 C17 149.6(4) 3_676 .
O5 Sm1 N2 C17 -47.4(4) 4_585 .
O1 Sm1 N2 C17 -48.3(5) . .
O1W Sm1 N2 C17 -126.2(4) . .
O2 Sm1 N2 C17 105.6(4) 2_545 .
N1 Sm1 N2 C17 174.5(4) . .
O4 Sm1 N2 C13 -157.9(4) 2_545 .
O6 Sm1 N2 C13 -41.7(4) 3_676 .
O5 Sm1 N2 C13 121.3(4) 4_585 .
O1 Sm1 N2 C13 120.4(3) . .
O1W Sm1 N2 C13 42.5(4) . .
O2 Sm1 N2 C13 -85.7(4) 2_545 .
N1 Sm1 N2 C13 -16.8(3) . .
O3 S1 C1 C6 8.3(4) . .
O2 S1 C1 C6 129.1(3) . .
O1 S1 C1 C6 -112.0(4) . .
O3 S1 C1 C2 -169.0(3) . .
O2 S1 C1 C2 -48.2(4) . .
O1 S1 C1 C2 70.7(4) . .
Sm1 O4 C2 C3 -129.9(4) 2 .
Sm1 O4 C2 C1 52.0(6) 2 .
C6 C1 C2 O4 179.5(4) . .
S1 C1 C2 O4 -3.3(6) . .
C6 C1 C2 C3 1.2(6) . .
S1 C1 C2 C3 178.5(3) . .
O4 C2 C3 C4 -177.0(4) . .
C1 C2 C3 C4 1.2(6) . .
C2 C3 C4 C5 -2.3(7) . .
C2 C3 C4 C7 175.6(4) . .
C3 C4 C5 C6 1.0(6) . .
C7 C4 C5 C6 -177.0(4) . .
C4 C5 C6 C1 1.4(7) . .
C2 C1 C6 C5 -2.6(7) . .
S1 C1 C6 C5 -179.8(3) . .
Sm1 O5 C7 O6 -49.0(8) 4_686 .
Sm1 O5 C7 C4 133.2(5) 4_686 .
Sm1 O6 C7 O5 -8.5(9) 3_676 .
Sm1 O6 C7 C4 169.4(4) 3_676 .
C3 C4 C7 O5 -16.3(6) . .
C5 C4 C7 O5 161.6(4) . .
C3 C4 C7 O6 165.7(4) . .
C5 C4 C7 O6 -16.4(6) . .
C12 N1 C8 C9 0.4(8) . .
Sm1 N1 C8 C9 -175.4(4) . .
N1 C8 C9 C10 4.5(8) . .
C8 C9 C10 C11 -5.0(8) . .
C9 C10 C11 C12 0.8(9) . .
C8 N1 C12 C11 -4.8(7) . .
Sm1 N1 C12 C11 170.9(4) . .
C8 N1 C12 C13 170.8(4) . .
Sm1 N1 C12 C13 -13.5(6) . .
C10 C11 C12 N1 4.2(8) . .
C10 C11 C12 C13 -171.0(5) . .
C17 N2 C13 C14 1.2(7) . .
Sm1 N2 C13 C14 -167.7(4) . .
C17 N2 C13 C12 -173.6(5) . .
Sm1 N2 C13 C12 17.5(6) . .
N1 C12 C13 N2 -2.5(6) . .
C11 C12 C13 N2 172.9(5) . .
N1 C12 C13 C14 -177.1(5) . .
C11 C12 C13 C14 -1.6(8) . .
N2 C13 C14 C15 -0.8(8) . .
C12 C13 C14 C15 173.6(5) . .
C13 C14 C15 C16 -0.1(9) . .
C14 C15 C16 C17 0.4(9) . .
C13 N2 C17 C16 -0.8(8) . .
Sm1 N2 C17 C16 168.3(4) . .
C15 C16 C17 N2 0.0(9) . .
